data_2023029
loop_
_publ_author_name
'Hastings, Ashley M.'
'Williams, Ashley'
'Surbella Iii, Robert G.'
'Hixon, Amy E.'
'Arteaga, Ana'

_publ_section_title
;
 Structural characterization of a new samarium-sodium heterometallic
 coordination polymer.
;
_journal_coeditor_code OO2002
_journal_issue 'Pt 3'
_journal_name_full 'Acta crystallographica. Section E, Crystallographic communications'
_journal_page_first 267
_journal_page_last 270
_journal_paper_doi 10.1107/S2056989024001051
_journal_volume 80
_journal_year 2024
_chemical_formula_iupac '[Sm Na (C8 H7 O3)4] [+ solvent]'
_chemical_formula_moiety 'C32 H28 Na O12 Sm [+ solvent]'
_chemical_formula_sum 'C32 H28 Na O12 Sm'
_chemical_formula_weight 777.88
_chemical_name_systematic
;
Poly[tetrakis(\m-2-formyl-6-methoxyphenolato)samarium(III)sodium(I)]
;
_space_group_crystal_system monoclinic
_space_group_IT_number 14
_space_group_name_Hall '-P 2ybc'
_space_group_name_H-M_alt 'P 1 21/c 1'
_atom_sites_solution_hydrogens geom
_atom_sites_solution_primary dual
_audit_creation_method
;
Olex2 1.5
(compiled 2022.04.07 svn.rca3783a0 for OlexSys, GUI svn.r6498)
;
_cell_angle_alpha 90
_cell_angle_beta 115.742(2)
_cell_angle_gamma 90
_cell_formula_units_Z 4
_cell_length_a 11.5512(7)
_cell_length_b 24.4768(14)
_cell_length_c 12.8355(6)
_cell_measurement_reflns_used 6204
_cell_measurement_temperature 100.00
_cell_measurement_theta_max 25.05
_cell_measurement_theta_min 2.42
_cell_volume 3268.9(3)
_computing_cell_refinement
;
SAINT (Bruker, 2014)
;
_computing_data_collection
;
APEX4 (Bruker, 2014)
;
_computing_data_reduction
;
SAINT (Bruker, 2014)
;
_computing_molecular_graphics
;
Olex2 1.5 (Dolomanov <i>et al.</i>,  2009)
;
_computing_publication_material
;
Olex2 1.5 (Dolomanov <i>et al.</i>,  2009)
;
_computing_structure_refinement
;
<i>SHELXL2018/3</i> (Sheldrick, 2015b)
;
_computing_structure_solution
;
<i>SHELXT2018/2</i> (Sheldrick, 2015a)
;
_diffrn_ambient_temperature 100.00
_diffrn_measured_fraction_theta_full 0.999
_diffrn_measured_fraction_theta_max 0.998
_diffrn_measurement_device_type 'Bruker D8 Venture with photon detector'
_diffrn_measurement_method '\f and \w scans'
_diffrn_radiation_type MoK\a
_diffrn_radiation_wavelength 0.71073
_diffrn_reflns_av_R_equivalents 0.1474
_diffrn_reflns_av_unetI/netI 0.0825
_diffrn_reflns_limit_h_max 14
_diffrn_reflns_limit_h_min -14
_diffrn_reflns_limit_k_max 29
_diffrn_reflns_limit_k_min -29
_diffrn_reflns_limit_l_max 15
_diffrn_reflns_limit_l_min -15
_diffrn_reflns_number 41476
_diffrn_reflns_theta_full 25.242
_diffrn_reflns_theta_max 25.705
_diffrn_reflns_theta_min 1.948
_diffrn_source 'Microfocus sealed source'
_exptl_absorpt_coefficient_mu 1.871
_exptl_absorpt_correction_type multi-scan
_exptl_absorpt_process_details
;
(SADABS; Krause <i>et al.</i>,  2015)
;
_exptl_crystal_colour yellow
_exptl_crystal_density_diffrn 1.581
_exptl_crystal_description needle
_exptl_crystal_F_000 1556
_exptl_crystal_size_max 0.05
_exptl_crystal_size_mid 0.005
_exptl_crystal_size_min 0.002
_refine_diff_density_max 0.755
_refine_diff_density_min -1.126
_refine_ls_extinction_method none
_refine_ls_goodness_of_fit_ref 1.019
_refine_ls_hydrogen_treatment constr
_refine_ls_matrix_type full
_refine_ls_number_parameters 419
_refine_ls_number_reflns 6204
_refine_ls_number_restraints 0
_refine_ls_restrained_S_all 1.019
_refine_ls_R_factor_all 0.0803
_refine_ls_R_factor_gt 0.0502
_refine_ls_shift/su_max 0.002
_refine_ls_shift/su_mean 0.000
_refine_ls_structure_factor_coef Fsqd
_refine_ls_weighting_details 'w=1/[\s^2^(Fo^2^)+(0.0186P)^2^+17.6315P] where P=(Fo^2^+2Fc^2^)/3'
_refine_ls_weighting_scheme calc
_refine_ls_wR_factor_gt 0.0956
_refine_ls_wR_factor_ref 0.1083
_reflns_number_gt 4562
_reflns_number_total 6204
_reflns_threshold_expression 'I > 2\s(I)'
_cod_data_source_file oo2002sup1.cif
_cod_data_source_block I
_cod_depositor_comments 'Adding full bibliography for 2023029.cif.'
_cod_database_code 2023029
_cod_database_fobs_code 2023029
_shelx_space_group_comment
;
The symmetry employed for this shelxl refinement is uniquely defined
by the following loop, which should always be used as a source of
symmetry information in preference to the above space-group names.
They are only intended as comments.
;
_shelx_estimated_absorpt_t_min 0.912
_shelx_estimated_absorpt_t_max 0.996

loop_
_space_group_symop_operation_xyz
'x, y, z'
'-x, y+1/2, -z+1/2'
'-x, -y, -z'
'x, -y-1/2, z-1/2'

loop_
_atom_site_type_symbol
_atom_site_label
_atom_site_fract_x
_atom_site_fract_y
_atom_site_fract_z
_atom_site_U_iso_or_equiv
_atom_site_adp_type
_atom_site_calc_flag
_atom_site_occupancy
_atom_site_disorder_assembly
_atom_site_disorder_group
Sm Sm1 0.54972(3) 0.69282(2) 0.62323(3) 0.01414(10) Uani d 1 . .
Na Na2 0.5507(2) 0.70628(10) 0.9140(2) 0.0195(6) Uani d 1 . .
O O11 0.3989(4) 0.75247(18) 0.4906(4) 0.0175(10) Uani d 1 . .
O O9 0.7502(4) 0.84841(19) 0.5347(4) 0.0222(10) Uani d 1 . .
O O6 0.4809(4) 0.61822(18) 0.9430(4) 0.0194(10) Uani d 1 . .
O O3 0.8796(5) 0.55301(19) 0.7600(4) 0.0270(11) Uani d 1 . .
O O8 0.6755(4) 0.76769(19) 0.6213(4) 0.0219(10) Uani d 1 . .
O O12 0.2499(4) 0.79508(19) 0.2874(4) 0.0252(11) Uani d 1 . .
O O5 0.4883(4) 0.64323(18) 0.7484(4) 0.0202(10) Uani d 1 . .
O O2 0.6974(4) 0.62447(19) 0.6429(4) 0.0223(11) Uani d 1 . .
O O10 0.4681(4) 0.75359(18) 0.7262(4) 0.0203(10) Uani d 1 . .
O O7 0.7195(5) 0.70785(18) 0.8182(4) 0.0246(11) Uani d 1 . .
O O1 0.5810(4) 0.6879(2) 0.4454(4) 0.0249(11) Uani d 1 . .
O O4 0.3873(5) 0.62479(19) 0.5110(4) 0.0252(11) Uani d 1 . .
C C19 1.0010(6) 0.7857(3) 0.8527(6) 0.0229(15) Uani d 1 . .
H H19 1.056559 0.770846 0.925847 0.027 Uiso calc 1 . .
C C4 0.9473(6) 0.5771(3) 0.5065(6) 0.0242(15) Uani d 1 . .
H H4 1.006658 0.566356 0.477312 0.029 Uiso calc 1 . .
C C22 0.8385(6) 0.8297(3) 0.6396(6) 0.0192(14) Uani d 1 . .
C C15 0.4218(6) 0.6003(2) 0.7474(6) 0.0145(13) Uani d 1 . .
C C6 0.8746(6) 0.5710(3) 0.6568(6) 0.0199(14) Uani d 1 . .
C C21 0.9621(6) 0.8489(3) 0.6987(6) 0.0211(15) Uani d 1 . .
H H21 0.991966 0.877738 0.667205 0.025 Uiso calc 1 . .
C C7 0.7722(6) 0.6096(3) 0.5976(6) 0.0160(13) Uani d 1 . .
C C23 0.7901(6) 0.7854(3) 0.6825(6) 0.0180(14) Uani d 1 . .
C C18 0.8738(6) 0.7657(3) 0.7937(6) 0.0195(14) Uani d 1 . .
C C30 0.2253(6) 0.8102(3) 0.3781(5) 0.0196(13) Uani d 1 . .
C C25 0.3742(7) 0.7852(3) 0.6983(6) 0.0214(15) Uani d 1 . .
H H25 0.357064 0.799463 0.758981 0.026 Uiso calc 1 . .
C C31 0.3105(6) 0.7860(3) 0.4853(6) 0.0185(14) Uani d 1 . .
C C17 0.8289(7) 0.7282(3) 0.8549(6) 0.0203(15) Uani d 1 . .
H H17 0.888831 0.717983 0.930675 0.024 Uiso calc 1 . .
C C20 1.0441(7) 0.8258(3) 0.8057(6) 0.0268(16) Uani d 1 . .
H H20 1.130164 0.838390 0.845323 0.032 Uiso calc 1 . .
C C29 0.1314(7) 0.8462(3) 0.3702(7) 0.0271(16) Uani d 1 . .
H H29 0.077035 0.861599 0.297210 0.033 Uiso calc 1 . .
C C3 0.8513(6) 0.6128(3) 0.4460(6) 0.0215(15) Uani d 1 . .
H H3 0.843275 0.626777 0.374140 0.026 Uiso calc 1 . .
C C26 0.2898(6) 0.8020(3) 0.5821(6) 0.0196(14) Uani d 1 . .
C C14 0.4154(6) 0.5839(3) 0.8518(6) 0.0185(14) Uani d 1 . .
C C5 0.9586(6) 0.5560(3) 0.6128(6) 0.0216(15) Uani d 1 . .
H H5 1.025602 0.530931 0.654560 0.026 Uiso calc 1 . .
C C28 0.1143(7) 0.8608(3) 0.4684(7) 0.0330(19) Uani d 1 . .
H H28 0.047552 0.885288 0.461531 0.040 Uiso calc 1 . .
C C9 0.3416(7) 0.5839(3) 0.5370(6) 0.0272(16) Uani d 1 . .
H H9 0.294351 0.559717 0.475132 0.033 Uiso calc 1 . .
C C1 0.6639(7) 0.6662(3) 0.4223(6) 0.0211(15) Uani d 1 . .
H H1 0.660792 0.675538 0.349272 0.025 Uiso calc 1 . .
C C2 0.7627(6) 0.6294(3) 0.4899(6) 0.0183(14) Uani d 1 . .
C C11 0.2853(7) 0.5207(3) 0.6534(6) 0.0255(16) Uani d 1 . .
H H11 0.240991 0.499080 0.586178 0.031 Uiso calc 1 . .
C C10 0.3508(7) 0.5683(3) 0.6477(6) 0.0218(15) Uani d 1 . .
C C16 0.4904(7) 0.6026(3) 1.0538(6) 0.0238(16) Uani d 1 . .
H H16A 0.542757 0.629416 1.111908 0.036 Uiso calc 1 . .
H H16B 0.530618 0.566523 1.074545 0.036 Uiso calc 1 . .
H H16C 0.404221 0.601242 1.050900 0.036 Uiso calc 1 . .
C C12 0.2858(7) 0.5058(3) 0.7564(7) 0.0280(17) Uani d 1 . .
H H12 0.242187 0.473566 0.760530 0.034 Uiso calc 1 . .
C C32 0.1628(7) 0.8160(3) 0.1762(6) 0.0316(18) Uani d 1 . .
H H32A 0.190174 0.803721 0.117616 0.047 Uiso calc 1 . .
H H32B 0.163046 0.856006 0.178571 0.047 Uiso calc 1 . .
H H32C 0.075922 0.802486 0.156396 0.047 Uiso calc 1 . .
C C13 0.3503(7) 0.5377(3) 0.8560(6) 0.0227(15) Uani d 1 . .
H H13 0.348877 0.527208 0.926644 0.027 Uiso calc 1 . .
C C27 0.1937(7) 0.8398(3) 0.5735(7) 0.0319(18) Uani d 1 . .
H H27 0.184498 0.850406 0.640731 0.038 Uiso calc 1 . .
C C8 0.9725(8) 0.5111(3) 0.8178(7) 0.039(2) Uani d 1 . .
H H8A 0.960792 0.480832 0.764274 0.059 Uiso calc 1 . .
H H8B 0.960716 0.497837 0.884633 0.059 Uiso calc 1 . .
H H8C 1.059277 0.526134 0.844102 0.059 Uiso calc 1 . .
C C24 0.7805(7) 0.8960(3) 0.4863(7) 0.0286(17) Uani d 1 . .
H H24A 0.857600 0.888943 0.474678 0.043 Uiso calc 1 . .
H H24B 0.796381 0.926870 0.539359 0.043 Uiso calc 1 . .
H H24C 0.708379 0.904619 0.411926 0.043 Uiso calc 1 . .

loop_
_atom_site_aniso_label
_atom_site_aniso_U_11
_atom_site_aniso_U_22
_atom_site_aniso_U_33
_atom_site_aniso_U_12
_atom_site_aniso_U_13
_atom_site_aniso_U_23
Sm1 0.01358(16) 0.01627(16) 0.01311(16) 0.00116(16) 0.00628(12) 0.00091(16)
Na2 0.0222(14) 0.0203(14) 0.0167(13) -0.0018(10) 0.0090(11) -0.0019(10)
O11 0.012(2) 0.019(2) 0.018(2) 0.0034(18) 0.0026(19) 0.0009(19)
O9 0.021(3) 0.025(3) 0.021(3) -0.002(2) 0.009(2) 0.008(2)
O6 0.023(3) 0.021(2) 0.015(2) -0.003(2) 0.009(2) 0.0001(19)
O3 0.026(3) 0.026(3) 0.025(3) 0.009(2) 0.008(2) 0.010(2)
O8 0.015(2) 0.031(3) 0.014(2) -0.006(2) 0.001(2) 0.002(2)
O12 0.021(3) 0.030(3) 0.020(3) 0.006(2) 0.005(2) 0.005(2)
O5 0.021(3) 0.021(2) 0.022(3) -0.001(2) 0.011(2) -0.004(2)
O2 0.021(3) 0.028(3) 0.020(3) 0.014(2) 0.010(2) 0.010(2)
O10 0.025(3) 0.018(2) 0.018(2) 0.000(2) 0.010(2) -0.0058(19)
O7 0.027(3) 0.024(3) 0.021(3) -0.007(2) 0.009(2) 0.003(2)
O1 0.026(3) 0.033(3) 0.021(2) 0.011(2) 0.014(2) 0.005(2)
O4 0.029(3) 0.029(3) 0.018(3) -0.010(2) 0.011(2) -0.004(2)
C19 0.015(4) 0.032(4) 0.017(4) 0.007(3) 0.003(3) -0.002(3)
C4 0.016(4) 0.027(4) 0.028(4) -0.002(3) 0.009(3) -0.004(3)
C22 0.019(4) 0.023(3) 0.017(3) 0.004(3) 0.009(3) 0.002(3)
C15 0.005(3) 0.015(3) 0.022(4) 0.003(2) 0.004(3) 0.003(3)
C6 0.020(4) 0.014(3) 0.025(4) 0.002(3) 0.009(3) 0.003(3)
C21 0.016(4) 0.021(3) 0.029(4) -0.004(3) 0.012(3) -0.006(3)
C7 0.011(3) 0.017(3) 0.020(3) 0.000(3) 0.006(3) -0.004(3)
C23 0.013(3) 0.020(3) 0.027(4) 0.005(3) 0.014(3) 0.000(3)
C18 0.013(3) 0.028(4) 0.018(3) 0.002(3) 0.007(3) -0.002(3)
C30 0.012(3) 0.021(3) 0.022(3) -0.001(3) 0.004(3) 0.005(3)
C25 0.026(4) 0.021(3) 0.023(4) -0.006(3) 0.015(3) -0.004(3)
C31 0.008(3) 0.018(3) 0.031(4) -0.002(3) 0.010(3) 0.000(3)
C17 0.023(4) 0.020(3) 0.016(3) 0.007(3) 0.007(3) 0.001(3)
C20 0.019(4) 0.034(4) 0.023(4) -0.007(3) 0.005(3) -0.010(3)
C29 0.016(4) 0.031(4) 0.034(4) 0.007(3) 0.011(3) 0.011(3)
C3 0.021(4) 0.019(3) 0.029(4) -0.004(3) 0.014(3) -0.005(3)
C26 0.013(3) 0.021(3) 0.022(3) 0.002(3) 0.005(3) 0.005(3)
C14 0.014(3) 0.018(3) 0.025(4) 0.002(3) 0.009(3) 0.005(3)
C5 0.013(3) 0.017(3) 0.030(4) 0.003(3) 0.005(3) -0.001(3)
C28 0.021(4) 0.037(4) 0.050(5) 0.008(3) 0.024(4) 0.010(4)
C9 0.028(4) 0.023(4) 0.034(4) -0.006(3) 0.016(4) -0.013(3)
C1 0.029(4) 0.015(3) 0.021(4) 0.002(3) 0.013(3) 0.004(3)
C2 0.018(3) 0.018(3) 0.022(4) 0.000(3) 0.011(3) -0.001(3)
C11 0.022(4) 0.019(4) 0.029(4) -0.004(3) 0.005(3) -0.005(3)
C10 0.021(4) 0.018(3) 0.024(4) 0.000(3) 0.008(3) -0.002(3)
C16 0.039(4) 0.022(4) 0.013(3) 0.002(3) 0.015(3) 0.009(3)
C12 0.022(4) 0.018(4) 0.046(5) -0.007(3) 0.016(4) -0.002(3)
C32 0.026(4) 0.041(5) 0.016(4) 0.007(3) -0.002(3) 0.005(3)
C13 0.026(4) 0.018(3) 0.029(4) 0.000(3) 0.017(3) 0.004(3)
C27 0.029(4) 0.034(4) 0.042(5) 0.007(3) 0.024(4) 0.000(4)
C8 0.036(5) 0.041(5) 0.037(5) 0.016(4) 0.013(4) 0.011(4)
C24 0.024(4) 0.026(4) 0.037(4) 0.001(3) 0.015(4) 0.005(3)

loop_
_atom_type_symbol
_atom_type_description
_atom_type_scat_dispersion_real
_atom_type_scat_dispersion_imag
_atom_type_scat_source
C C 0.0033 0.0016 'International Tables Vol C Tables 4.2.6.8 and 6.1.1.4'
H H 0.0000 0.0000 'International Tables Vol C Tables 4.2.6.8 and 6.1.1.4'
Na Na 0.0362 0.0249 'International Tables Vol C Tables 4.2.6.8 and 6.1.1.4'
O O 0.0106 0.0060 'International Tables Vol C Tables 4.2.6.8 and 6.1.1.4'
Sm Sm -0.1638 3.4418 'International Tables Vol C Tables 4.2.6.8 and 6.1.1.4'

loop_
_geom_angle_atom_site_label_1
_geom_angle_atom_site_label_2
_geom_angle_atom_site_label_3
_geom_angle_site_symmetry_1
_geom_angle_site_symmetry_3
_geom_angle
_geom_angle_publ_flag
Na2 Sm1 Na2 4_575 . 132.39(3) ?
O11 Sm1 Na2 . . 110.43(11) ?
O11 Sm1 Na2 . 4_575 44.20(11) ?
O11 Sm1 O8 . . 76.94(16) ?
O11 Sm1 O5 . . 117.89(15) ?
O11 Sm1 O10 . . 70.90(15) ?
O11 Sm1 O7 . . 131.50(15) ?
O11 Sm1 O1 . . 73.70(15) ?
O11 Sm1 O4 . . 81.87(16) ?
O8 Sm1 Na2 . 4_575 42.62(12) ?
O8 Sm1 Na2 . . 102.02(12) ?
O8 Sm1 O5 . . 141.38(16) ?
O8 Sm1 O10 . . 85.20(15) ?
O8 Sm1 O7 . . 70.62(15) ?
O8 Sm1 O1 . . 71.81(16) ?
O8 Sm1 O4 . . 147.48(15) ?
O5 Sm1 Na2 . 4_575 161.47(12) ?
O5 Sm1 Na2 . . 40.22(11) ?
O5 Sm1 O10 . . 69.04(15) ?
O5 Sm1 O7 . . 74.01(15) ?
O5 Sm1 O1 . . 144.62(16) ?
O5 Sm1 O4 . . 70.78(15) ?
O2 Sm1 Na2 . 4_575 109.28(11) ?
O2 Sm1 Na2 . . 105.73(11) ?
O2 Sm1 O11 . . 143.78(15) ?
O2 Sm1 O8 . . 97.74(16) ?
O2 Sm1 O5 . . 88.81(15) ?
O2 Sm1 O10 . . 145.08(16) ?
O2 Sm1 O7 . . 76.86(16) ?
O2 Sm1 O1 . . 70.67(15) ?
O2 Sm1 O4 . . 85.02(17) ?
O10 Sm1 Na2 . 4_575 96.41(11) ?
O10 Sm1 Na2 . . 40.45(11) ?
O10 Sm1 O7 . . 71.35(16) ?
O10 Sm1 O1 . . 141.24(15) ?
O10 Sm1 O4 . . 110.82(16) ?
O7 Sm1 Na2 . . 46.55(12) ?
O7 Sm1 Na2 . 4_575 113.18(11) ?
O7 Sm1 O1 . . 125.48(16) ?
O7 Sm1 O4 . . 140.51(15) ?
O1 Sm1 Na2 . 4_575 45.86(12) ?
O1 Sm1 Na2 . . 171.95(12) ?
O4 Sm1 Na2 . . 108.40(11) ?
O4 Sm1 Na2 . 4_575 105.84(12) ?
O4 Sm1 O1 . . 78.76(16) ?
Sm1 Na2 Sm1 4_576 . 142.49(7) ?
O11 Na2 Sm1 4_576 . 135.37(13) ?
O11 Na2 Sm1 4_576 4_576 39.63(10) ?
O11 Na2 O7 4_576 . 155.90(17) ?
O11 Na2 O1 4_576 4_576 67.62(14) ?
O9 Na2 Sm1 4_576 . 99.88(12) ?
O9 Na2 Sm1 4_576 4_576 101.57(13) ?
O9 Na2 O11 4_576 4_576 124.54(17) ?
O9 Na2 O7 4_576 . 69.09(15) ?
O9 Na2 O1 4_576 4_576 113.80(18) ?
O6 Na2 Sm1 . . 102.78(13) ?
O6 Na2 Sm1 . 4_576 112.76(13) ?
O6 Na2 O11 . 4_576 87.83(16) ?
O6 Na2 O9 . 4_576 72.92(17) ?
O6 Na2 O8 . 4_576 98.17(17) ?
O6 Na2 O5 . . 65.02(16) ?
O6 Na2 O10 . . 124.32(18) ?
O6 Na2 O7 . . 116.13(17) ?
O6 Na2 O1 . 4_576 154.16(17) ?
O8 Na2 Sm1 4_576 . 146.68(14) ?
O8 Na2 Sm1 4_576 4_576 39.52(11) ?
O8 Na2 O11 4_576 4_576 70.44(15) ?
O8 Na2 O9 4_576 4_576 62.06(15) ?
O8 Na2 O7 4_576 . 106.41(17) ?
O8 Na2 O1 4_576 4_576 66.87(16) ?
O5 Na2 Sm1 . 4_576 164.45(14) ?
O5 Na2 Sm1 . . 38.03(11) ?
O5 Na2 O11 . 4_576 125.80(18) ?
O5 Na2 O9 . 4_576 92.53(17) ?
O5 Na2 O8 . 4_576 153.53(19) ?
O5 Na2 O7 . . 67.52(15) ?
O5 Na2 O1 . 4_576 136.04(17) ?
O10 Na2 Sm1 . . 39.91(10) ?
O10 Na2 Sm1 . 4_576 106.15(12) ?
O10 Na2 O11 . 4_576 98.71(16) ?
O10 Na2 O9 . 4_576 135.31(18) ?
O10 Na2 O8 . 4_576 136.24(18) ?
O10 Na2 O5 . . 66.83(15) ?
O10 Na2 O7 . . 66.42(16) ?
O10 Na2 O1 . 4_576 69.82(15) ?
O7 Na2 Sm1 . 4_576 123.68(13) ?
O7 Na2 Sm1 . . 40.76(11) ?
O1 Na2 Sm1 4_576 . 100.53(11) ?
O1 Na2 Sm1 4_576 4_576 42.40(10) ?
O1 Na2 O7 4_576 . 88.94(15) ?
Sm1 O11 Na2 . 4_575 96.18(16) ?
C31 O11 Sm1 . . 139.3(4) ?
C31 O11 Na2 . 4_575 112.8(4) ?
C22 O9 Na2 . 4_575 121.2(4) ?
C22 O9 C24 . . 118.7(5) ?
C24 O9 Na2 . 4_575 119.6(4) ?
C14 O6 Na2 . . 121.3(4) ?
C14 O6 C16 . . 117.4(5) ?
C16 O6 Na2 . . 120.7(4) ?
C6 O3 C8 . . 115.9(5) ?
Sm1 O8 Na2 . 4_575 97.86(17) ?
C23 O8 Sm1 . . 137.3(4) ?
C23 O8 Na2 . 4_575 122.0(4) ?
C30 O12 C32 . . 115.9(5) ?
Sm1 O5 Na2 . . 101.75(17) ?
C15 O5 Sm1 . . 139.7(4) ?
C15 O5 Na2 . . 117.6(4) ?
C7 O2 Sm1 . . 139.6(4) ?
Sm1 O10 Na2 . . 99.63(17) ?
C25 O10 Sm1 . . 135.6(4) ?
C25 O10 Na2 . . 119.4(4) ?
Sm1 O7 Na2 . . 92.68(16) ?
C17 O7 Sm1 . . 132.7(4) ?
C17 O7 Na2 . . 130.1(4) ?
Sm1 O1 Na2 . 4_575 91.74(16) ?
C1 O1 Sm1 . . 133.1(4) ?
C1 O1 Na2 . 4_575 116.9(4) ?
C9 O4 Sm1 . . 133.9(5) ?
C18 C19 H19 . . 119.7 ?
C20 C19 H19 . . 119.7 ?
C20 C19 C18 . . 120.6(7) ?
C3 C4 H4 . . 120.1 ?
C3 C4 C5 . . 119.8(6) ?
C5 C4 H4 . . 120.1 ?
O9 C22 C21 . . 125.5(6) ?
O9 C22 C23 . . 112.5(6) ?
C21 C22 C23 . . 122.0(6) ?
O5 C15 C14 . . 119.3(6) ?
O5 C15 C10 . . 124.2(6) ?
C10 C15 C14 . . 116.5(6) ?
O3 C6 C7 . . 113.5(5) ?
C5 C6 O3 . . 124.8(6) ?
C5 C6 C7 . . 121.6(6) ?
C22 C21 H21 . . 120.0 ?
C22 C21 C20 . . 120.0(6) ?
C20 C21 H21 . . 120.0 ?
O2 C7 C6 . . 120.3(6) ?
O2 C7 C2 . . 124.0(6) ?
C2 C7 C6 . . 115.7(5) ?
O8 C23 C22 . . 119.4(6) ?
O8 C23 C18 . . 124.9(6) ?
C18 C23 C22 . . 115.7(6) ?
C19 C18 C23 . . 121.2(6) ?
C19 C18 C17 . . 117.6(6) ?
C23 C18 C17 . . 121.0(6) ?
O12 C30 C31 . . 113.4(6) ?
O12 C30 C29 . . 124.3(6) ?
C29 C30 C31 . . 122.3(6) ?
O10 C25 H25 . . 117.1 ?
O10 C25 C26 . . 125.8(6) ?
C26 C25 H25 . . 117.1 ?
O11 C31 C30 . . 121.0(6) ?
O11 C31 C26 . . 124.1(6) ?
C26 C31 C30 . . 114.9(6) ?
O7 C17 C18 . . 126.5(6) ?
O7 C17 H17 . . 116.8 ?
C18 C17 H17 . . 116.8 ?
C19 C20 C21 . . 120.3(7) ?
C19 C20 H20 . . 119.9 ?
C21 C20 H20 . . 119.9 ?
C30 C29 H29 . . 119.6 ?
C30 C29 C28 . . 120.9(7) ?
C28 C29 H29 . . 119.6 ?
C4 C3 H3 . . 119.8 ?
C4 C3 C2 . . 120.3(7) ?
C2 C3 H3 . . 119.8 ?
C31 C26 C25 . . 122.1(6) ?
C27 C26 C25 . . 115.0(6) ?
C27 C26 C31 . . 122.6(6) ?
O6 C14 C15 . . 113.2(5) ?
C13 C14 O6 . . 125.5(6) ?
C13 C14 C15 . . 121.3(6) ?
C4 C5 H5 . . 119.4 ?
C6 C5 C4 . . 121.1(6) ?
C6 C5 H5 . . 119.4 ?
C29 C28 H28 . . 120.1 ?
C27 C28 C29 . . 119.8(7) ?
C27 C28 H28 . . 120.1 ?
O4 C9 H9 . . 115.7 ?
O4 C9 C10 . . 128.7(7) ?
C10 C9 H9 . . 115.7 ?
O1 C1 H1 . . 115.6 ?
O1 C1 C2 . . 128.8(6) ?
C2 C1 H1 . . 115.6 ?
C7 C2 C3 . . 121.4(6) ?
C1 C2 C7 . . 120.8(6) ?
C1 C2 C3 . . 117.7(6) ?
C10 C11 H11 . . 120.2 ?
C12 C11 H11 . . 120.2 ?
C12 C11 C10 . . 119.6(7) ?
C15 C10 C9 . . 121.0(6) ?
C11 C10 C15 . . 121.5(6) ?
C11 C10 C9 . . 117.5(6) ?
O6 C16 H16A . . 109.5 ?
O6 C16 H16B . . 109.5 ?
O6 C16 H16C . . 109.5 ?
H16A C16 H16B . . 109.5 ?
H16A C16 H16C . . 109.5 ?
H16B C16 H16C . . 109.5 ?
C11 C12 H12 . . 119.7 ?
C11 C12 C13 . . 120.6(6) ?
C13 C12 H12 . . 119.7 ?
O12 C32 H32A . . 109.5 ?
O12 C32 H32B . . 109.5 ?
O12 C32 H32C . . 109.5 ?
H32A C32 H32B . . 109.5 ?
H32A C32 H32C . . 109.5 ?
H32B C32 H32C . . 109.5 ?
C14 C13 C12 . . 120.4(6) ?
C14 C13 H13 . . 119.8 ?
C12 C13 H13 . . 119.8 ?
C26 C27 H27 . . 120.2 ?
C28 C27 C26 . . 119.6(7) ?
C28 C27 H27 . . 120.2 ?
O3 C8 H8A . . 109.5 ?
O3 C8 H8B . . 109.5 ?
O3 C8 H8C . . 109.5 ?
H8A C8 H8B . . 109.5 ?
H8A C8 H8C . . 109.5 ?
H8B C8 H8C . . 109.5 ?
O9 C24 H24A . . 109.5 ?
O9 C24 H24B . . 109.5 ?
O9 C24 H24C . . 109.5 ?
H24A C24 H24B . . 109.5 ?
H24A C24 H24C . . 109.5 ?
H24B C24 H24C . . 109.5 ?

loop_
_geom_bond_atom_site_label_1
_geom_bond_atom_site_label_2
_geom_bond_site_symmetry_2
_geom_bond_distance
_geom_bond_publ_flag
Sm1 Na2 . 3.742(2) ?
Sm1 Na2 4_575 3.652(2) ?
Sm1 O11 . 2.343(4) ?
Sm1 O8 . 2.346(4) ?
Sm1 O5 . 2.355(4) ?
Sm1 O2 . 2.323(4) ?
Sm1 O10 . 2.435(4) ?
Sm1 O7 . 2.446(5) ?
Sm1 O1 . 2.464(4) ?
Sm1 O4 . 2.454(5) ?
Na2 O11 4_576 2.561(5) ?
Na2 O9 4_576 2.530(5) ?
Na2 O6 . 2.386(5) ?
Na2 O8 4_576 2.496(5) ?
Na2 O5 . 2.468(5) ?
Na2 O10 . 2.463(5) ?
Na2 O7 . 2.720(5) ?
Na2 O1 4_576 2.622(5) ?
O11 C31 . 1.288(7) ?
O9 C22 . 1.367(8) ?
O9 C24 . 1.433(8) ?
O6 C14 . 1.372(8) ?
O6 C16 . 1.430(7) ?
O3 C6 . 1.373(8) ?
O3 C8 . 1.436(8) ?
O8 C23 . 1.286(8) ?
O12 C30 . 1.365(8) ?
O12 C32 . 1.437(8) ?
O5 C15 . 1.300(7) ?
O2 C7 . 1.286(7) ?
O10 C25 . 1.251(8) ?
O7 C17 . 1.245(8) ?
O1 C1 . 1.239(8) ?
O4 C9 . 1.243(8) ?
C19 H19 . 0.9500 ?
C19 C18 . 1.415(9) ?
C19 C20 . 1.356(10) ?
C4 H4 . 0.9500 ?
C4 C3 . 1.360(10) ?
C4 C5 . 1.411(10) ?
C22 C21 . 1.376(9) ?
C22 C23 . 1.434(9) ?
C15 C14 . 1.431(9) ?
C15 C10 . 1.418(9) ?
C6 C7 . 1.444(9) ?
C6 C5 . 1.368(9) ?
C21 H21 . 0.9500 ?
C21 C20 . 1.404(10) ?
C7 C2 . 1.424(9) ?
C23 C18 . 1.417(9) ?
C18 C17 . 1.444(9) ?
C30 C31 . 1.427(9) ?
C30 C29 . 1.366(9) ?
C25 H25 . 0.9500 ?
C25 C26 . 1.442(9) ?
C31 C26 . 1.419(9) ?
C17 H17 . 0.9500 ?
C20 H20 . 0.9500 ?
C29 H29 . 0.9500 ?
C29 C28 . 1.405(10) ?
C3 H3 . 0.9500 ?
C3 C2 . 1.424(9) ?
C26 C27 . 1.412(9) ?
C14 C13 . 1.371(9) ?
C5 H5 . 0.9500 ?
C28 H28 . 0.9500 ?
C28 C27 . 1.361(11) ?
C9 H9 . 0.9500 ?
C9 C10 . 1.429(10) ?
C1 H1 . 0.9500 ?
C1 C2 . 1.418(9) ?
C11 H11 . 0.9500 ?
C11 C10 . 1.409(9) ?
C11 C12 . 1.369(10) ?
C16 H16A . 0.9800 ?
C16 H16B . 0.9800 ?
C16 H16C . 0.9800 ?
C12 H12 . 0.9500 ?
C12 C13 . 1.404(10) ?
C32 H32A . 0.9800 ?
C32 H32B . 0.9800 ?
C32 H32C . 0.9800 ?
C13 H13 . 0.9500 ?
C27 H27 . 0.9500 ?
C8 H8A . 0.9800 ?
C8 H8B . 0.9800 ?
C8 H8C . 0.9800 ?
C24 H24A . 0.9800 ?
C24 H24B . 0.9800 ?
C24 H24C . 0.9800 ?

loop_
_geom_torsion_atom_site_label_1
_geom_torsion_atom_site_label_2
_geom_torsion_atom_site_label_3
_geom_torsion_atom_site_label_4
_geom_torsion_site_symmetry_1
_geom_torsion_site_symmetry_2
_geom_torsion_site_symmetry_3
_geom_torsion_site_symmetry_4
_geom_torsion
_geom_torsion_publ_flag
Sm1 O11 C31 C30 . . . . -171.4(4) ?
Sm1 O11 C31 C26 . . . . 9.0(10) ?
Sm1 O8 C23 C22 . . . . 169.3(4) ?
Sm1 O8 C23 C18 . . . . -13.0(10) ?
Sm1 O5 C15 C14 . . . . 177.5(4) ?
Sm1 O5 C15 C10 . . . . -4.2(10) ?
Sm1 O2 C7 C6 . . . . 163.9(5) ?
Sm1 O2 C7 C2 . . . . -15.2(11) ?
Sm1 O10 C25 C26 . . . . -10.9(10) ?
Sm1 O7 C17 C18 . . . . 22.4(10) ?
Sm1 O1 C1 C2 . . . . 9.8(11) ?
Sm1 O4 C9 C10 . . . . 14.5(11) ?
Na2 O11 C31 C30 4_575 . . . 56.8(7) ?
Na2 O11 C31 C26 4_575 . . . -122.8(6) ?
Na2 O9 C22 C21 4_575 . . . 163.7(5) ?
Na2 O9 C22 C23 4_575 . . . -14.4(7) ?
Na2 O6 C14 C15 . . . . 14.1(7) ?
Na2 O6 C14 C13 . . . . -166.7(5) ?
Na2 O8 C23 C22 4_575 . . . 13.1(8) ?
Na2 O8 C23 C18 4_575 . . . -169.2(5) ?
Na2 O5 C15 C14 . . . . -15.7(7) ?
Na2 O5 C15 C10 . . . . 162.7(5) ?
Na2 O10 C25 C26 . . . . -158.9(5) ?
Na2 O7 C17 C18 . . . . -126.9(6) ?
Na2 O1 C1 C2 4_575 . . . 131.2(6) ?
O11 C31 C26 C25 . . . . 5.3(10) ?
O11 C31 C26 C27 . . . . 178.6(6) ?
O9 C22 C21 C20 . . . . -179.4(6) ?
O9 C22 C23 O8 . . . . 1.1(8) ?
O9 C22 C23 C18 . . . . -176.8(5) ?
O6 C14 C13 C12 . . . . 179.6(6) ?
O3 C6 C7 O2 . . . . 0.9(9) ?
O3 C6 C7 C2 . . . . -179.9(6) ?
O3 C6 C5 C4 . . . . -179.1(6) ?
O8 C23 C18 C19 . . . . 176.8(6) ?
O8 C23 C18 C17 . . . . -8.8(10) ?
O12 C30 C31 O11 . . . . -1.3(9) ?
O12 C30 C31 C26 . . . . 178.4(5) ?
O12 C30 C29 C28 . . . . -178.3(6) ?
O5 C15 C14 O6 . . . . 1.7(8) ?
O5 C15 C14 C13 . . . . -177.5(6) ?
O5 C15 C10 C9 . . . . -3.9(10) ?
O5 C15 C10 C11 . . . . 177.0(6) ?
O2 C7 C2 C3 . . . . 177.7(6) ?
O2 C7 C2 C1 . . . . -2.6(10) ?
O10 C25 C26 C31 . . . . -3.8(11) ?
O10 C25 C26 C27 . . . . -177.6(7) ?
O1 C1 C2 C7 . . . . 4.1(11) ?
O1 C1 C2 C3 . . . . -176.2(7) ?
O4 C9 C10 C15 . . . . -1.8(12) ?
O4 C9 C10 C11 . . . . 177.4(7) ?
C19 C18 C17 O7 . . . . 177.7(6) ?
C4 C3 C2 C7 . . . . 0.4(10) ?
C4 C3 C2 C1 . . . . -179.3(6) ?
C22 C21 C20 C19 . . . . -1.8(10) ?
C22 C23 C18 C19 . . . . -5.4(9) ?
C22 C23 C18 C17 . . . . 169.0(6) ?
C15 C14 C13 C12 . . . . -1.3(10) ?
C6 C7 C2 C3 . . . . -1.5(9) ?
C6 C7 C2 C1 . . . . 178.2(6) ?
C21 C22 C23 O8 . . . . -177.2(6) ?
C21 C22 C23 C18 . . . . 5.0(9) ?
C7 C6 C5 C4 . . . . -0.9(10) ?
C23 C22 C21 C20 . . . . -1.5(10) ?
C23 C18 C17 O7 . . . . 3.1(10) ?
C18 C19 C20 C21 . . . . 1.3(10) ?
C30 C31 C26 C25 . . . . -174.4(6) ?
C30 C31 C26 C27 . . . . -1.1(10) ?
C30 C29 C28 C27 . . . . 1.3(11) ?
C25 C26 C27 C28 . . . . 175.8(7) ?
C31 C30 C29 C28 . . . . -0.4(11) ?
C31 C26 C27 C28 . . . . 2.1(11) ?
C20 C19 C18 C23 . . . . 2.5(10) ?
C20 C19 C18 C17 . . . . -172.1(6) ?
C29 C30 C31 O11 . . . . -179.4(6) ?
C29 C30 C31 C26 . . . . 0.3(9) ?
C29 C28 C27 C26 . . . . -2.1(11) ?
C3 C4 C5 C6 . . . . -0.3(10) ?
C14 C15 C10 C9 . . . . 174.6(6) ?
C14 C15 C10 C11 . . . . -4.5(9) ?
C5 C4 C3 C2 . . . . 0.5(10) ?
C5 C6 C7 O2 . . . . -177.5(6) ?
C5 C6 C7 C2 . . . . 1.7(9) ?
C11 C12 C13 C14 . . . . -1.0(11) ?
C10 C15 C14 O6 . . . . -176.8(5) ?
C10 C15 C14 C13 . . . . 3.9(9) ?
C10 C11 C12 C13 . . . . 0.4(11) ?
C16 O6 C14 C15 . . . . -174.3(5) ?
C16 O6 C14 C13 . . . . 4.9(9) ?
C12 C11 C10 C15 . . . . 2.5(10) ?
C12 C11 C10 C9 . . . . -176.7(7) ?
C32 O12 C30 C31 . . . . 176.9(6) ?
C32 O12 C30 C29 . . . . -5.1(10) ?
C8 O3 C6 C7 . . . . 174.9(6) ?
C8 O3 C6 C5 . . . . -6.8(10) ?
C24 O9 C22 C21 . . . . -7.8(9) ?
C24 O9 C22 C23 . . . . 174.1(5) ?
